data_4349857
loop_
_publ_author_name
'Gorelova, Liudmila A.'
'Pakhomova, Anna S.'
'Aprilis, Georgios'
'Dubrovinsky, Leonid S.'
'Krivovichev, Sergey V.'

_publ_section_title
;
 Pentacoordinated silicon in the high-pressure modification of datolite,
 CaBSiO4(OH)
;
_journal_issue 7
_journal_name_full 'Inorganic Chemistry Frontiers'
_journal_page_first 1653
_journal_paper_doi 10.1039/C8QI00257F
_journal_volume 5
_journal_year 2018
_chemical_formula_sum 'B Ca H O5 Si'
_chemical_formula_weight 159.99
_space_group_crystal_system monoclinic
_space_group_IT_number 14
_space_group_name_Hall '-P 2ybc'
_space_group_name_H-M_alt 'P 1 21/c 1'
_atom_sites_solution_hydrogens difmap
_audit_creation_method SHELXL-2014/7
_audit_update_record
;
2018-03-21 deposited with the CCDC.
2018-05-04 downloaded from the CCDC.
;
_cell_angle_alpha 90
_cell_angle_beta 90.442(14)
_cell_angle_gamma 90
_cell_formula_units_Z 4
_cell_length_a 4.7730(17)
_cell_length_b 7.5294(6)
_cell_length_c 9.5786(6)
_cell_measurement_reflns_used 1857
_cell_measurement_temperature 298(2)
_cell_measurement_theta_max 17.466
_cell_measurement_theta_min 1.785
_cell_volume 344.22(13)
_computing_structure_refinement 'SHELXL-2014/7 (Sheldrick, 2014)'
_diffrn_ambient_temperature 298(2)
_diffrn_measured_fraction_theta_full 0.462
_diffrn_measured_fraction_theta_max 0.285
_diffrn_measurement_device_type 'esperanto-CrysAlisPro-abstract goniometer imported esperanto images'
_diffrn_radiation_wavelength 0.2984
_diffrn_reflns_av_R_equivalents 0.0390
_diffrn_reflns_av_unetI/netI 0.0440
_diffrn_reflns_Laue_measured_fraction_full 0.462
_diffrn_reflns_Laue_measured_fraction_max 0.285
_diffrn_reflns_limit_h_max 5
_diffrn_reflns_limit_h_min -4
_diffrn_reflns_limit_k_max 11
_diffrn_reflns_limit_k_min -10
_diffrn_reflns_limit_l_max 14
_diffrn_reflns_limit_l_min -15
_diffrn_reflns_number 1857
_diffrn_reflns_point_group_measured_fraction_full 0.462
_diffrn_reflns_point_group_measured_fraction_max 0.285
_diffrn_reflns_theta_full 10.314
_diffrn_reflns_theta_max 17.466
_diffrn_reflns_theta_min 1.785
_exptl_absorpt_coefficient_mu 1.051
_exptl_crystal_colour colorless
_exptl_crystal_density_diffrn 3.087
_exptl_crystal_density_meas ?
_exptl_crystal_density_method none
_exptl_crystal_description isosymmetric
_exptl_crystal_F_000 320
_exptl_crystal_size_max 0.010
_exptl_crystal_size_mid 0.010
_exptl_crystal_size_min 0.005
_refine_diff_density_max 0.616
_refine_diff_density_min -0.837
_refine_diff_density_rms 0.155
_refine_ls_extinction_coef 2.1(2)
_refine_ls_extinction_expression Fc^*^=kFc[1+0.001xFc^2^\l^3^/sin(2\q)]^-1/4^
_refine_ls_extinction_method 'SHELXL-2014/7 (Sheldrick 2014'
_refine_ls_goodness_of_fit_ref 1.203
_refine_ls_hydrogen_treatment refall
_refine_ls_matrix_type full
_refine_ls_number_parameters 78
_refine_ls_number_reflns 839
_refine_ls_number_restraints 1
_refine_ls_restrained_S_all 1.202
_refine_ls_R_factor_all 0.0471
_refine_ls_R_factor_gt 0.0424
_refine_ls_shift/su_max 0.000
_refine_ls_shift/su_mean 0.000
_refine_ls_structure_factor_coef Fsqd
_refine_ls_weighting_details 'w=1/[\s^2^(Fo^2^)+(0.0949P)^2^] where P=(Fo^2^+2Fc^2^)/3'
_refine_ls_weighting_scheme calc
_refine_ls_wR_factor_gt 0.1204
_refine_ls_wR_factor_ref 0.1539
_reflns_Friedel_coverage 0.000
_reflns_number_gt 744
_reflns_number_total 839
_reflns_threshold_expression 'I > 2\s(I)'
_cod_data_source_file c8qi00257f2.cif
_cod_data_source_block shelx_CCDC11
_cod_depositor_comments
;
The following automatic conversions were performed:

data item '_exptl_crystal_density_meas' value 'none' was changed to
'?' -- the value is perceived as not measured.

Automatic conversion script
Id: cif_fix_values 6909 2019-04-08 15:41:33Z antanas 
;
_cod_original_cell_volume 344.23(13)
_cod_original_sg_symbol_H-M 'P 21/c'
_cod_database_code 4349857
_shelx_shelxl_version_number 2014/7
_shelx_space_group_comment
;
The symmetry employed for this shelxl refinement is uniquely defined
by the following loop, which should always be used as a source of
symmetry information in preference to the above space-group names.
They are only intended as comments.
;

loop_
_space_group_symop_operation_xyz
'x, y, z'
'-x, y+1/2, -z+1/2'
'-x, -y, -z'
'x, -y-1/2, z-1/2'

loop_
_atom_site_label
_atom_site_type_symbol
_atom_site_fract_x
_atom_site_fract_y
_atom_site_fract_z
_atom_site_U_iso_or_equiv
_atom_site_adp_type
_atom_site_occupancy
_atom_site_site_symmetry_order
_atom_site_calc_flag
_atom_site_refinement_flags_posn
Ca1 Ca 0.0076(2) 0.60672(6) 0.16499(5) 0.0084(4) Uani 1 1 d .
Si1 Si 0.4736(3) 0.26857(9) 0.08393(7) 0.0072(5) Uani 1 1 d .
B1 B 0.5713(12) 0.0886(3) -0.1580(3) 0.0061(14) Uani 1 1 d .
O1 O 0.2446(9) 0.4051(2) 0.0359(2) 0.0099(11) Uani 1 1 d .
O2 O 0.6765(8) 0.1983(2) -0.04168(17) 0.0081(10) Uani 1 1 d .
O3 O 0.6809(8) 0.3360(2) 0.21110(18) 0.0079(10) Uani 1 1 d .
O4 O 0.3115(8) 0.0902(2) 0.1450(2) 0.0090(11) Uani 1 1 d .
O5 O 0.2587(8) 0.0882(3) -0.1635(2) 0.0100(12) Uani 1 1 d D
H H 0.204(18) 0.036(8) -0.085(4) 0.033(18) Uiso 1 1 d D

loop_
_atom_site_aniso_label
_atom_site_aniso_U_11
_atom_site_aniso_U_22
_atom_site_aniso_U_33
_atom_site_aniso_U_23
_atom_site_aniso_U_13
_atom_site_aniso_U_12
Ca1 0.0070(11) 0.0097(3) 0.0086(3) -0.00036(10) 0.0016(4) -0.00027(19)
Si1 0.0085(14) 0.0067(4) 0.0064(3) -0.00044(14) 0.0008(5) -0.0001(3)
B1 0.006(4) 0.0077(11) 0.0049(9) 0.0008(5) 0.0039(15) -0.0030(10)
O1 0.011(4) 0.0094(9) 0.0096(7) -0.0003(4) -0.0003(13) 0.0029(7)
O2 0.008(3) 0.0093(8) 0.0066(6) -0.0018(4) 0.0043(11) -0.0004(8)
O3 0.006(3) 0.0105(8) 0.0074(6) -0.0012(4) 0.0005(11) 0.0011(7)
O4 0.008(4) 0.0076(8) 0.0109(7) 0.0014(4) 0.0038(12) 0.0011(8)
O5 0.010(4) 0.0118(9) 0.0082(7) 0.0005(4) 0.0011(13) 0.0006(8)

loop_
_atom_type_symbol
_atom_type_description
_atom_type_scat_dispersion_real
_atom_type_scat_dispersion_imag
_atom_type_scat_source
O O 0.0056 0.0036 'International Tables Vol C Tables 4.2.6.8 and 6.1.1.4'
Si Si 0.0522 0.0431 'International Tables Vol C Tables 4.2.6.8 and 6.1.1.4'
B B 0.0004 0.0004 'International Tables Vol C Tables 4.2.6.8 and 6.1.1.4'
Ca Ca 0.1611 0.1926 'International Tables Vol C Tables 4.2.6.8 and 6.1.1.4'
H H 0.0000 0.0000 'International Tables Vol C Tables 4.2.6.8 and 6.1.1.4'

loop_
_geom_angle_atom_site_label_1
_geom_angle_atom_site_label_2
_geom_angle_atom_site_label_3
_geom_angle
_geom_angle_site_symmetry_1
_geom_angle_site_symmetry_3
O1 Ca1 O1 76.97(13) 3_565 .
O1 Ca1 O4 107.93(14) 3_565 2
O1 Ca1 O4 134.89(9) . 2
O1 Ca1 O2 86.45(10) 3_565 3_665
O1 Ca1 O2 79.90(11) . 3_665
O4 Ca1 O2 143.92(7) 2 3_665
O1 Ca1 O5 141.63(7) 3_565 4_566
O1 Ca1 O5 74.12(8) . 4_566
O4 Ca1 O5 76.94(11) 2 4_566
O2 Ca1 O5 112.31(11) 3_665 4_566
O1 Ca1 O3 136.28(7) 3_565 2_655
O1 Ca1 O3 114.43(12) . 2_655
O4 Ca1 O3 93.05(9) 2 2_655
O2 Ca1 O3 57.04(7) 3_665 2_655
O5 Ca1 O3 79.51(7) 4_566 2_655
O1 Ca1 O3 78.37(9) 3_565 1_455
O1 Ca1 O3 82.54(10) . 1_455
O4 Ca1 O3 56.19(7) 2 1_455
O2 Ca1 O3 158.98(6) 3_665 1_455
O5 Ca1 O3 73.38(9) 4_566 1_455
O3 Ca1 O3 142.54(4) 2_655 1_455
O1 Ca1 O5 77.03(8) 3_565 3_565
O1 Ca1 O5 145.81(7) . 3_565
O4 Ca1 O5 74.78(9) 2 3_565
O2 Ca1 O5 76.70(11) 3_665 3_565
O5 Ca1 O5 138.27(5) 4_566 3_565
O3 Ca1 O5 72.08(9) 2_655 3_565
O3 Ca1 O5 113.26(12) 1_455 3_565
O1 Ca1 B1 110.92(9) 3_565 3_665
O1 Ca1 B1 99.21(13) . 3_665
O4 Ca1 B1 118.72(8) 2 3_665
O2 Ca1 B1 28.33(6) 3_665 3_665
O5 Ca1 B1 98.23(10) 4_566 3_665
O3 Ca1 B1 28.84(7) 2_655 3_665
O3 Ca1 B1 170.71(6) 1_455 3_665
O5 Ca1 B1 70.19(12) 3_565 3_665
O1 Ca1 B1 95.28(12) 3_565 4_466
O1 Ca1 B1 108.89(10) . 4_466
O4 Ca1 B1 27.63(7) 2 4_466
O2 Ca1 B1 171.20(8) 3_665 4_466
O5 Ca1 B1 71.34(12) 4_566 4_466
O3 Ca1 B1 117.41(8) 2_655 4_466
O3 Ca1 B1 28.67(7) 1_455 4_466
O5 Ca1 B1 95.25(11) 3_565 4_466
B1 Ca1 B1 145.28(7) 3_665 4_466
O1 Ca1 Si1 21.67(7) 3_565 3_565
O1 Ca1 Si1 97.97(6) . 3_565
O4 Ca1 Si1 96.69(8) 2 3_565
O2 Ca1 Si1 84.89(7) 3_665 3_565
O5 Ca1 Si1 158.77(7) 4_566 3_565
O3 Ca1 Si1 121.37(5) 2_655 3_565
O3 Ca1 Si1 86.19(6) 1_455 3_565
O5 Ca1 Si1 55.60(5) 3_565 3_565
B1 Ca1 Si1 102.52(6) 3_665 3_565
B1 Ca1 Si1 93.53(8) 4_466 3_565
O1 Ca1 Si1 96.81(8) 3_565 .
O1 Ca1 Si1 20.52(5) . .
O4 Ca1 Si1 123.11(6) 2 .
O2 Ca1 Si1 86.17(7) 3_665 .
O5 Ca1 Si1 54.00(7) 4_566 .
O3 Ca1 Si1 103.13(8) 2_655 .
O3 Ca1 Si1 81.34(8) 1_455 .
O5 Ca1 Si1 162.04(8) 3_565 .
B1 Ca1 Si1 97.08(10) 3_665 .
B1 Ca1 Si1 102.16(7) 4_466 .
Si1 Ca1 Si1 118.17(3) 3_565 .
O1 Si1 O2 114.30(13) . .
O1 Si1 O3 115.43(11) . .
O2 Si1 O3 106.74(18) . .
O1 Si1 O4 108.0(2) . .
O2 Si1 O4 106.12(13) . .
O3 Si1 O4 105.56(11) . .
O1 Si1 Ca1 32.25(7) . 3_565
O2 Si1 Ca1 88.54(9) . 3_565
O3 Si1 Ca1 145.78(8) . 3_565
O4 Si1 Ca1 98.94(11) . 3_565
O1 Si1 Ca1 30.46(8) . .
O2 Si1 Ca1 141.66(7) . .
O3 Si1 Ca1 89.48(11) . .
O4 Si1 Ca1 102.32(13) . .
Ca1 Si1 Ca1 61.83(3) 3_565 .
O1 Si1 Ca1 88.31(14) . 2_545
O2 Si1 Ca1 140.82(8) . 2_545
O3 Si1 Ca1 89.60(12) . 2_545
O4 Si1 Ca1 34.71(10) . 2_545
Ca1 Si1 Ca1 97.56(5) 3_565 2_545
Ca1 Si1 Ca1 71.44(3) . 2_545
O1 Si1 Ca1 96.73(14) . 3_665
O2 Si1 Ca1 34.80(8) . 3_665
O3 Si1 Ca1 89.83(13) . 3_665
O4 Si1 Ca1 140.81(11) . 3_665
Ca1 Si1 Ca1 85.87(3) 3_565 3_665
Ca1 Si1 Ca1 113.86(3) . 3_665
Ca1 Si1 Ca1 174.66(3) 2_545 3_665
O4 B1 O2 108.9(3) 3_655 .
O4 B1 O3 106.8(3) 3_655 4_565
O2 B1 O3 107.8(3) . 4_565
O4 B1 O5 112.5(3) 3_655 .
O2 B1 O5 111.3(3) . .
O3 B1 O5 109.4(3) 4_565 .
O4 B1 Ca1 116.2(3) 3_655 3_665
O2 B1 Ca1 51.23(17) . 3_665
O3 B1 Ca1 56.92(15) 4_565 3_665
O5 B1 Ca1 131.24(17) . 3_665
O4 B1 Ca1 49.12(19) 3_655 4_665
O2 B1 Ca1 117.2(3) . 4_665
O3 B1 Ca1 57.91(18) 4_565 4_665
O5 B1 Ca1 131.42(15) . 4_665
Ca1 B1 Ca1 84.16(14) 3_665 4_665
Si1 O1 Ca1 126.08(12) . 3_565
Si1 O1 Ca1 129.02(11) . .
Ca1 O1 Ca1 103.03(13) 3_565 .
B1 O2 Si1 122.5(3) . .
B1 O2 Ca1 100.4(2) . 3_665
Si1 O2 Ca1 122.47(10) . 3_665
B1 O3 Si1 122.2(3) 4_566 .
B1 O3 Ca1 94.24(14) 4_566 2_645
Si1 O3 Ca1 118.61(10) . 2_645
B1 O3 Ca1 93.42(18) 4_566 1_655
Si1 O3 Ca1 118.26(10) . 1_655
Ca1 O3 Ca1 105.05(12) 2_645 1_655
B1 O4 Si1 126.6(3) 3_655 .
B1 O4 Ca1 103.2(2) 3_655 2_545
Si1 O4 Ca1 121.97(12) . 2_545
B1 O5 Ca1 119.87(19) . 4_565
B1 O5 Ca1 118.83(16) . 3_565
Ca1 O5 Ca1 106.29(10) 4_565 3_565
B1 O5 H 106(6) . .
Ca1 O5 H 99(4) 4_565 .
Ca1 O5 H 105(5) 3_565 .

loop_
_geom_bond_atom_site_label_1
_geom_bond_atom_site_label_2
_geom_bond_distance
_geom_bond_site_symmetry_2
Ca1 O1 2.264(2) 3_565
Ca1 O1 2.266(3) .
Ca1 O4 2.385(4) 2
Ca1 O2 2.419(3) 3_665
Ca1 O5 2.501(2) 4_566
Ca1 O3 2.563(2) 2_655
Ca1 O3 2.606(3) 1_455
Ca1 O5 2.625(3) 3_565
Ca1 B1 3.051(4) 3_665
Ca1 B1 3.071(5) 4_466
Ca1 Si1 3.4289(13) 3_565
Ca1 Si1 3.4725(14) .
Si1 O1 1.566(3) .
Si1 O2 1.638(3) .
Si1 O3 1.644(2) .
Si1 O4 1.659(3) .
Si1 Ca1 3.4289(13) 3_565
Si1 Ca1 3.5539(16) 2_545
Si1 Ca1 3.5762(17) 3_665
B1 O4 1.463(4) 3_655
B1 O2 1.472(3) .
B1 O3 1.476(4) 4_565
B1 O5 1.493(7) .
B1 Ca1 3.051(4) 3_665
B1 Ca1 3.071(5) 4_665
O1 Ca1 2.264(2) 3_565
O2 Ca1 2.419(3) 3_665
O3 B1 1.476(4) 4_566
O3 Ca1 2.563(2) 2_645
O3 Ca1 2.606(3) 1_655
O4 B1 1.463(4) 3_655
O4 Ca1 2.385(4) 2_545
O5 Ca1 2.501(2) 4_565
O5 Ca1 2.625(3) 3_565
O5 H 0.89(2) .
